data_1533366
loop_
_publ_author_name
'Chiari, G.'
'Giustetto, R.'
'Ricchiardi, G.'

_publ_section_title
;
 Crystal structure refinements of palygorskite and Maya Blue from
 molecular modelling and powder synchrotron diffraction
;
_journal_name_full 'European Journal of Mineralogy (1,1989-)'
_journal_page_first 21
_journal_page_last 33
_journal_volume 15
_journal_year 2003
_chemical_formula_sum 'Al H9 Mg O15 Si4'
_chemical_name_systematic '((Mg Al) (Si4 O10 (H2 O)2 (O H))) (H2 O)2'
_space_group_IT_number 53
_symmetry_space_group_name_Hall '-P 2ab 2ab'
_symmetry_space_group_name_H-M 'P b m n'
_cell_angle_alpha 90
_cell_angle_beta 90
_cell_angle_gamma 90
_cell_formula_units_Z 4
_cell_length_a 12.762
_cell_length_b 17.882
_cell_length_c 5.249
_cell_volume 1197.875
_citation_journal_id_ASTM EJMIER
_cod_data_source_file Chiari_EJMIER_2003_335.cif
_cod_data_source_block H9Al1Mg1O15Si4
_cod_original_sg_symbol_Hall '-P 2ac 2 (z,x,y)'
_cod_original_formula_sum 'H9 Al1 Mg1 O15 Si4'
_cod_database_code 1533366

loop_
_symmetry_equiv_pos_as_xyz
x,y,z
x+1/2,-y+1/2,-z
-x,y,-z
-x+1/2,-y+1/2,z
-x,-y,-z
-x-1/2,y-1/2,z
x,-y,z
x-1/2,y-1/2,-z

loop_
_atom_site_label
_atom_site_type_symbol
_atom_site_fract_x
_atom_site_fract_y
_atom_site_fract_z
_atom_site_occupancy
_atom_site_U_iso_or_equiv
Mg1 Mg+2 0 0.084 0.5 0.5 0.0
Si2 Si+4 0.2059 0.1667 0.326 1 0.0
Mg2 Mg+2 0 0.148 0 0.5 0.0
O5 O-2 0.275 0 0.852 1 0.0
O10 O-2 0 0.4278 0 1 0.0
O2 O-2 0.113 0.091 0.78 1 0.0
O4 O-2 0.086 0.238 0.856 1 0.0
O7 O-2 0.268 0.118 0.533 1 0.0
Al2 Al+3 0 0.148 0 0.5 0.0
Al1 Al+3 0 0.084 0.5 0.5 0.0
Si1 Si+4 0.24 0.0848 0.809 1 0.0
O3 O-2 0.079 0.164 0.321 1 0.0
O1 O-2 0.076 0 0.288 1 0.0
O9 O-2 0 0.406 0.5 1 0.0
O6 O-2 0.25 0.25 0.378 1 0.0
O8 O-2 0.219 0.14 0.041 1 0.0
